data_7719243
loop_
_publ_author_name
'Podchorodecka, Pamela'
'Dziuk, B&#x142;a&#x17c;ej'
'Szostak, Roman'
'Szostak, Michal'
'Bisz, Elwira'

_publ_section_title
;
 IPaul<sup>Het</sup> - spatially-defined, wingtip-flexible, N,C-chelating
 oxazole and thiazole donor N-heterocyclic carbene ligands.
;
_journal_issue 38
_journal_name_full 'Dalton transactions (Cambridge, England : 2003)'
_journal_page_first 14267
_journal_page_last 14276
_journal_paper_doi 10.1039/d5dt01576f
_journal_volume 54
_journal_year 2025
_chemical_formula_moiety 'C66 H58 Ag2 Cl2 N6 S2'
_chemical_formula_sum 'C66 H58 Ag2 Cl2 N6 S2'
_chemical_formula_weight 1285.94
_space_group_crystal_system monoclinic
_space_group_IT_number 15
_space_group_name_Hall '-I 2ya'
_space_group_name_H-M_alt 'I 1 2/a 1'
_atom_sites_solution_hydrogens geom
_audit_creation_date 2025-05-21
_audit_creation_method
;
Olex2 1.3
(compiled 2020.11.12 svn.r5f609507 for OlexSys, GUI svn.r6408)
;
_audit_update_record
;
2025-05-21 deposited with the CCDC.	2025-08-06 downloaded from the CCDC.
;
_cell_angle_alpha 90
_cell_angle_beta 103.427(9)
_cell_angle_gamma 90
_cell_formula_units_Z 4
_cell_length_a 21.5289(16)
_cell_length_b 11.1258(11)
_cell_length_c 24.934(3)
_cell_measurement_reflns_used 11523
_cell_measurement_temperature 293(2)
_cell_measurement_theta_max 25.998
_cell_measurement_theta_min 1.945
_cell_volume 5809.1(10)
_computing_cell_refinement 'CrysAlisCCD (Oxford Diffraction Ltd., 2008)'
_computing_data_collection 'CrysAlisCCD (Oxford Diffraction Ltd., 2008)'
_computing_data_reduction 'CrysAlisCCD (Oxford Diffraction Ltd., 2008)'
_computing_molecular_graphics 'Olex2 1.3 (Dolomanov et al., 2009)'
_computing_publication_material 'Olex2 1.3 (Dolomanov et al., 2009)'
_computing_structure_refinement 'SHELXL 2014/7 (Sheldrick, 2015)'
_computing_structure_solution 'SHELXS-2014/7 (Sheldrick, 2014)'
_diffrn_ambient_temperature 293(2)
_diffrn_measured_fraction_theta_full 1.000
_diffrn_measured_fraction_theta_max 1.000
_diffrn_measurement_device_type 'KM4 with Eos CCD'
_diffrn_measurement_method \w--scan
_diffrn_radiation_type MoK\a
_diffrn_radiation_wavelength 0.71073
_diffrn_reflns_av_R_equivalents 0.0387
_diffrn_reflns_av_unetI/netI 0.0584
_diffrn_reflns_Laue_measured_fraction_full 1.000
_diffrn_reflns_Laue_measured_fraction_max 1.000
_diffrn_reflns_limit_h_max 26
_diffrn_reflns_limit_h_min -26
_diffrn_reflns_limit_k_max 13
_diffrn_reflns_limit_k_min -9
_diffrn_reflns_limit_l_max 30
_diffrn_reflns_limit_l_min -30
_diffrn_reflns_number 11523
_diffrn_reflns_point_group_measured_fraction_full 1.000
_diffrn_reflns_point_group_measured_fraction_max 1.000
_diffrn_reflns_theta_full 25.242
_diffrn_reflns_theta_max 25.998
_diffrn_reflns_theta_min 1.945
_exptl_absorpt_coefficient_mu 0.885
_exptl_absorpt_correction_T_max 1.000
_exptl_absorpt_correction_T_min 0.817
_exptl_absorpt_correction_type multi-scan
_exptl_absorpt_process_details
;
SCALE3 ABSPACK (Rigaku Oxford Diffraction, 2015).
;
_exptl_crystal_colour yellow
_exptl_crystal_colour_primary yellow
_exptl_crystal_density_diffrn 1.470
_exptl_crystal_density_method 'not measured'
_exptl_crystal_description plate
_exptl_crystal_F_000 2624
_exptl_crystal_size_max 0.3
_exptl_crystal_size_mid 0.25
_exptl_crystal_size_min 0.2
_refine_diff_density_max 1.181
_refine_diff_density_min -0.543
_refine_diff_density_rms 0.102
_refine_ls_extinction_method none
_refine_ls_goodness_of_fit_ref 1.039
_refine_ls_hydrogen_treatment constr
_refine_ls_matrix_type full
_refine_ls_number_parameters 356
_refine_ls_number_reflns 5713
_refine_ls_number_restraints 12
_refine_ls_restrained_S_all 1.136
_refine_ls_R_factor_all 0.1077
_refine_ls_R_factor_gt 0.0676
_refine_ls_shift/su_max 0.001
_refine_ls_shift/su_mean 0.000
_refine_ls_structure_factor_coef Fsqd
_refine_ls_weighting_details 'w=1/[\s^2^(Fo^2^)+(0.0876P)^2^+8.5443P] where P=(Fo^2^+2Fc^2^)/3'
_refine_ls_weighting_scheme calc
_refine_ls_wR_factor_gt 0.1563
_refine_ls_wR_factor_ref 0.1828
_reflns_Friedel_coverage 0.000
_reflns_number_gt 3737
_reflns_number_total 5713
_reflns_threshold_expression 'I > 2\s(I)'
_cod_data_source_file d5dt01576f2.cif
_cod_data_source_block b128
_cod_depositor_comments 'Adding full bibliography for 7719242--7719244.cif.'
_cod_original_cell_volume 5809.1(9)
_cod_database_code 7719243
_shelx_shelxl_version_number 2014/7
_shelx_space_group_comment
;
The symmetry employed for this shelxl refinement is uniquely defined
by the following loop, which should always be used as a source of
symmetry information in preference to the above space-group names.
They are only intended as comments.
;
_exptl_absorpt_special_details
;
CrysAlisPro, Agilent Technologies,
Version 1.171.37.33c (release 11-04-2014 CrysAlis171 .NET)
(compiled Apr 11 2014,15:12:41)
Empirical absorption correction using spherical harmonics,
 implemented in SCALE3 ABSPACK scaling algorithm.
;
_olex2_refinement_description
;
1. Fixed Uiso
 At 1.2 times of:
  All C(H) groups
 At 1.5 times of:
  All C(H,H,H) groups
2. Rigid bond restraints
 S1
 with sigma for 1-2 distances of 0.005 and sigma for 1-3 distances of 0.005
 C33
 with sigma for 1-2 distances of 0.005 and sigma for 1-3 distances of 0.005
3. Uiso/Uaniso restraints and constraints
S1: within 2A with sigma of 0.005 and sigma for terminal atoms of 0.01 within 2A
C33: within 2A with sigma of 0.005 and sigma for terminal atoms of 0.01 within
2A
Uanis(S1) \\sim Ueq: with sigma of 0.005 and sigma for terminal atoms of 0.01
Uanis(C33) \\sim Ueq: with sigma of 0.005 and sigma for terminal atoms of 0.01
4.a Ternary CH refined with riding coordinates:
 C12(H12)
4.b Aromatic/amide H refined with riding coordinates:
 C6(H6), C8(H8), C14(H14), C15(H15), C16(H16), C17(H17), C18(H18), C20(H20),
 C21(H21), C22(H22), C23(H23), C24(H24), C30(H30), C31(H31), C32(H32), C33(H33)
4.c Idealised Me refined as rotating group:
 C10(H10A,H10B,H10C), C11(H11A,H11B,H11C), C25(H25A,H25B,H25C), C26(H26A,H26B,
 H26C)
;
_olex2_submission_special_instructions 'No special instructions were received'

loop_
_space_group_symop_operation_xyz
'x, y, z'
'-x+1/2, y, -z'
'x+1/2, y+1/2, z+1/2'
'-x+1, y+1/2, -z+1/2'
'-x, -y, -z'
'x-1/2, -y, z'
'-x+1/2, -y+1/2, -z+1/2'
'x, -y+1/2, z+1/2'

loop_
_atom_site_label
_atom_site_type_symbol
_atom_site_fract_x
_atom_site_fract_y
_atom_site_fract_z
_atom_site_U_iso_or_equiv
_atom_site_adp_type
_atom_site_occupancy
_atom_site_site_symmetry_order
_atom_site_calc_flag
_atom_site_refinement_flags_posn
_atom_site_refinement_flags_adp
_atom_site_refinement_flags_occupancy
_atom_site_disorder_assembly
_atom_site_disorder_group
Ag1 Ag 0.51066(2) 0.59312(5) 0.44498(2) 0.0666(2) Uani 1 1 d . . . . .
Cl1 Cl 0.50553(9) 0.37885(18) 0.44562(7) 0.0782(5) Uani 1 1 d . . . . .
S1 S 0.63706(9) 0.6377(2) 0.40715(14) 0.1237(10) Uani 1 1 d . U . . .
N1 N 0.4618(2) 0.8391(4) 0.39704(17) 0.0447(11) Uani 1 1 d . . . . .
N2 N 0.5612(2) 0.8326(5) 0.39995(17) 0.0505(12) Uani 1 1 d . . . . .
N3 N 0.6726(2) 0.8582(6) 0.4191(2) 0.0667(15) Uani 1 1 d . . . . .
C1 C 0.5120(2) 0.7655(5) 0.4106(2) 0.0466(13) Uani 1 1 d . . . . .
C2 C 0.4779(3) 0.9508(6) 0.3783(2) 0.0510(14) Uani 1 1 d . . . . .
C3 C 0.5404(3) 0.9467(6) 0.3787(2) 0.0561(16) Uani 1 1 d . . . . .
C4 C 0.3979(2) 0.8045(5) 0.4001(2) 0.0403(12) Uani 1 1 d . . . . .
C5 C 0.3738(3) 0.8490(6) 0.4434(2) 0.0492(13) Uani 1 1 d . . . . .
C6 C 0.3112(3) 0.8202(5) 0.4436(2) 0.0517(14) Uani 1 1 d . . . . .
H6 H 0.2940 0.8494 0.4719 0.062 Uiso 1 1 calc R U . . .
C7 C 0.2739(2) 0.7505(5) 0.4036(2) 0.0448(13) Uani 1 1 d . . . . .
C8 C 0.3004(2) 0.7033(5) 0.3624(2) 0.0404(12) Uani 1 1 d . . . . .
H8 H 0.2758 0.6528 0.3361 0.048 Uiso 1 1 calc R U . . .
C9 C 0.3626(2) 0.7294(5) 0.35942(19) 0.0373(11) Uani 1 1 d . . . . .
C10 C 0.4141(3) 0.9192(7) 0.4896(3) 0.0681(19) Uani 1 1 d . . . . .
H10A H 0.4463 0.8679 0.5110 0.102 Uiso 1 1 calc R U . . .
H10B H 0.3878 0.9503 0.5126 0.102 Uiso 1 1 calc R U . . .
H10C H 0.4340 0.9846 0.4749 0.102 Uiso 1 1 calc R U . . .
C11 C 0.2055(3) 0.7235(6) 0.4051(3) 0.0622(17) Uani 1 1 d . . . . .
H11A H 0.2045 0.6837 0.4391 0.093 Uiso 1 1 calc R U . . .
H11B H 0.1867 0.6724 0.3746 0.093 Uiso 1 1 calc R U . . .
H11C H 0.1818 0.7972 0.4025 0.093 Uiso 1 1 calc R U . . .
C12 C 0.3926(2) 0.6745(5) 0.3148(2) 0.0426(12) Uani 1 1 d . . . . .
H12 H 0.4334 0.6399 0.3346 0.051 Uiso 1 1 calc R U . . .
C13 C 0.3550(2) 0.5714(5) 0.2833(2) 0.0436(13) Uani 1 1 d . . . . .
C14 C 0.3659(3) 0.4558(6) 0.3036(3) 0.0637(17) Uani 1 1 d . . . . .
H14 H 0.3950 0.4426 0.3370 0.076 Uiso 1 1 calc R U . . .
C15 C 0.3341(4) 0.3601(7) 0.2748(4) 0.085(2) Uani 1 1 d . . . . .
H15 H 0.3418 0.2830 0.2892 0.102 Uiso 1 1 calc R U . . .
C16 C 0.2917(4) 0.3765(8) 0.2259(4) 0.080(2) Uani 1 1 d . . . . .
H16 H 0.2714 0.3109 0.2062 0.097 Uiso 1 1 calc R U . . .
C17 C 0.2793(3) 0.4894(8) 0.2061(3) 0.074(2) Uani 1 1 d . . . . .
H17 H 0.2494 0.5015 0.1731 0.088 Uiso 1 1 calc R U . . .
C18 C 0.3103(3) 0.5862(6) 0.2343(2) 0.0570(15) Uani 1 1 d . . . . .
H18 H 0.3010 0.6631 0.2200 0.068 Uiso 1 1 calc R U . . .
C19 C 0.4095(3) 0.7685(6) 0.2765(2) 0.0485(14) Uani 1 1 d . . . . .
C20 C 0.3708(3) 0.8620(6) 0.2563(2) 0.0620(17) Uani 1 1 d . . . . .
H20 H 0.3328 0.8723 0.2675 0.074 Uiso 1 1 calc R U . . .
C21 C 0.3869(5) 0.9438(8) 0.2187(3) 0.086(2) Uani 1 1 d . . . . .
H21 H 0.3604 1.0080 0.2048 0.103 Uiso 1 1 calc R U . . .
C22 C 0.4434(5) 0.9252(9) 0.2033(3) 0.090(3) Uani 1 1 d . . . . .
H22 H 0.4547 0.9778 0.1782 0.108 Uiso 1 1 calc R U . . .
C23 C 0.4823(4) 0.8352(9) 0.2229(4) 0.095(3) Uani 1 1 d . . . . .
H23 H 0.5204 0.8260 0.2119 0.114 Uiso 1 1 calc R U . . .
C24 C 0.4661(3) 0.7554(7) 0.2594(3) 0.0691(19) Uani 1 1 d . . . . .
H24 H 0.4934 0.6920 0.2728 0.083 Uiso 1 1 calc R U . . .
C25 C 0.4322(3) 1.0512(6) 0.3608(3) 0.0692(18) Uani 1 1 d . . . . .
H25A H 0.3894 1.0203 0.3517 0.104 Uiso 1 1 calc R U . . .
H25B H 0.4412 1.0899 0.3290 0.104 Uiso 1 1 calc R U . . .
H25C H 0.4364 1.1083 0.3902 0.104 Uiso 1 1 calc R U . . .
C26 C 0.5800(3) 1.0372(7) 0.3586(3) 0.084(2) Uani 1 1 d . . . . .
H26A H 0.6186 1.0508 0.3862 0.126 Uiso 1 1 calc R U . . .
H26B H 0.5567 1.1112 0.3510 0.126 Uiso 1 1 calc R U . . .
H26C H 0.5905 1.0084 0.3255 0.126 Uiso 1 1 calc R U . . .
C27 C 0.6235(3) 0.7887(6) 0.4092(2) 0.0558(16) Uani 1 1 d . . . . .
C28 C 0.7181(3) 0.6678(8) 0.4210(4) 0.094(3) Uani 1 1 d . . . . .
C29 C 0.7276(3) 0.7882(7) 0.4259(2) 0.0606(17) Uani 1 1 d . . . . .
C30 C 0.7895(3) 0.8327(8) 0.4376(3) 0.081(2) Uani 1 1 d . . . . .
H30 H 0.7968 0.9150 0.4406 0.097 Uiso 1 1 calc R U . . .
C31 C 0.8394(3) 0.7545(9) 0.4447(3) 0.081(2) Uani 1 1 d . . . . .
H31 H 0.8808 0.7844 0.4529 0.097 Uiso 1 1 calc R U . . .
C32 C 0.8303(4) 0.6374(11) 0.4400(5) 0.120(4) Uani 1 1 d . . . . .
H32 H 0.8655 0.5866 0.4442 0.144 Uiso 1 1 calc R U . . .
C33 C 0.7700(6) 0.5888(11) 0.4293(5) 0.138(4) Uani 1 1 d . U . . .
H33 H 0.7639 0.5061 0.4275 0.166 Uiso 1 1 calc R U . . .

loop_
_atom_site_aniso_label
_atom_site_aniso_U_11
_atom_site_aniso_U_22
_atom_site_aniso_U_33
_atom_site_aniso_U_23
_atom_site_aniso_U_13
_atom_site_aniso_U_12
Ag1 0.0399(3) 0.0777(4) 0.0793(4) 0.0236(3) 0.0080(2) -0.0067(2)
Cl1 0.0938(13) 0.0713(11) 0.0759(11) 0.0066(9) 0.0327(10) 0.0009(10)
S1 0.0473(10) 0.0962(15) 0.232(3) -0.0869(18) 0.0417(14) -0.0219(10)
N1 0.039(2) 0.054(3) 0.040(2) -0.004(2) 0.0083(19) -0.015(2)
N2 0.038(2) 0.076(3) 0.038(2) 0.001(2) 0.0090(19) -0.018(2)
N3 0.039(3) 0.090(4) 0.066(3) 0.023(3) 0.001(2) -0.018(3)
C1 0.039(3) 0.063(4) 0.038(3) -0.002(3) 0.010(2) -0.016(3)
C2 0.053(3) 0.056(4) 0.044(3) -0.007(3) 0.012(3) -0.016(3)
C3 0.055(3) 0.064(4) 0.047(3) 0.002(3) 0.007(3) -0.026(3)
C4 0.033(2) 0.051(3) 0.038(3) 0.000(2) 0.009(2) -0.005(2)
C5 0.051(3) 0.059(4) 0.038(3) -0.005(3) 0.011(2) -0.004(3)
C6 0.051(3) 0.063(4) 0.048(3) -0.003(3) 0.025(3) 0.002(3)
C7 0.037(3) 0.054(3) 0.047(3) 0.005(3) 0.017(2) 0.005(2)
C8 0.036(2) 0.047(3) 0.038(3) 0.000(2) 0.008(2) 0.002(2)
C9 0.035(2) 0.045(3) 0.032(2) 0.002(2) 0.008(2) 0.000(2)
C10 0.070(4) 0.085(5) 0.052(4) -0.029(4) 0.020(3) -0.013(4)
C11 0.042(3) 0.074(4) 0.076(4) -0.008(4) 0.026(3) 0.004(3)
C12 0.031(2) 0.057(3) 0.041(3) -0.007(3) 0.012(2) -0.005(2)
C13 0.038(3) 0.057(4) 0.041(3) -0.006(3) 0.019(2) -0.004(2)
C14 0.060(4) 0.058(4) 0.075(4) -0.002(4) 0.018(3) -0.001(3)
C15 0.076(5) 0.052(4) 0.127(7) -0.006(5) 0.023(5) -0.007(4)
C16 0.076(5) 0.075(5) 0.095(6) -0.035(5) 0.030(4) -0.030(4)
C17 0.066(4) 0.100(6) 0.053(4) -0.022(4) 0.011(3) -0.030(4)
C18 0.055(3) 0.067(4) 0.048(3) -0.002(3) 0.011(3) -0.016(3)
C19 0.052(3) 0.058(4) 0.037(3) -0.009(3) 0.013(2) -0.015(3)
C20 0.072(4) 0.064(4) 0.048(3) 0.001(3) 0.011(3) -0.017(4)
C21 0.111(7) 0.083(5) 0.057(4) 0.006(4) 0.005(4) -0.008(5)
C22 0.106(7) 0.095(6) 0.076(5) 0.009(5) 0.035(5) -0.038(6)
C23 0.088(6) 0.119(8) 0.094(6) -0.010(6) 0.053(5) -0.033(6)
C24 0.060(4) 0.084(5) 0.073(4) -0.009(4) 0.035(3) -0.016(4)
C25 0.077(5) 0.058(4) 0.073(4) -0.004(4) 0.018(4) -0.011(4)
C26 0.068(4) 0.094(6) 0.089(5) 0.018(5) 0.017(4) -0.034(4)
C27 0.043(3) 0.089(5) 0.037(3) -0.003(3) 0.011(2) -0.017(3)
C28 0.044(3) 0.093(6) 0.153(8) -0.065(6) 0.037(4) -0.019(4)
C29 0.037(3) 0.096(5) 0.049(3) 0.002(3) 0.010(2) -0.016(3)
C30 0.044(3) 0.101(6) 0.091(5) 0.032(5) 0.001(3) -0.021(4)
C31 0.045(4) 0.121(7) 0.075(5) 0.008(5) 0.013(3) -0.018(4)
C32 0.045(4) 0.149(9) 0.173(10) -0.065(8) 0.039(5) -0.001(5)
C33 0.119(5) 0.130(6) 0.166(6) -0.028(4) 0.036(4) 0.002(4)

loop_
_atom_type_symbol
_atom_type_description
_atom_type_scat_dispersion_real
_atom_type_scat_dispersion_imag
_atom_type_scat_source
C C 0.0033 0.0016 'International Tables Vol C Tables 4.2.6.8 and 6.1.1.4'
H H 0.0000 0.0000 'International Tables Vol C Tables 4.2.6.8 and 6.1.1.4'
N N 0.0061 0.0033 'International Tables Vol C Tables 4.2.6.8 and 6.1.1.4'
S S 0.1246 0.1234 'International Tables Vol C Tables 4.2.6.8 and 6.1.1.4'
Cl Cl 0.1484 0.1585 'International Tables Vol C Tables 4.2.6.8 and 6.1.1.4'
Ag Ag -0.8971 1.1015 'International Tables Vol C Tables 4.2.6.8 and 6.1.1.4'

loop_
_geom_angle_atom_site_label_1
_geom_angle_atom_site_label_2
_geom_angle_atom_site_label_3
_geom_angle
_geom_angle_site_symmetry_1
_geom_angle_site_symmetry_3
_geom_angle_publ_flag
Cl1 Ag1 Cl1 94.98(6) . 5_666 ?
C1 Ag1 Cl1 107.89(15) . 5_666 ?
C1 Ag1 Cl1 156.68(15) . . ?
Ag1 Cl1 Ag1 85.02(6) . 5_666 ?
C27 S1 C28 88.5(4) . . ?
C1 N1 C2 112.3(4) . . ?
C1 N1 C4 123.2(5) . . ?
C2 N1 C4 124.5(5) . . ?
C1 N2 C3 111.8(5) . . ?
C1 N2 C27 122.3(5) . . ?
C27 N2 C3 125.9(5) . . ?
C27 N3 C29 109.0(6) . . ?
N1 C1 Ag1 125.1(4) . . ?
N1 C1 N2 103.5(5) . . ?
N2 C1 Ag1 131.3(4) . . ?
N1 C2 C25 124.6(5) . . ?
C3 C2 N1 107.1(6) . . ?
C3 C2 C25 128.3(6) . . ?
N2 C3 C26 125.7(6) . . ?
C2 C3 N2 105.2(5) . . ?
C2 C3 C26 129.0(7) . . ?
C5 C4 N1 118.5(5) . . ?
C5 C4 C9 122.5(4) . . ?
C9 C4 N1 119.0(4) . . ?
C4 C5 C10 122.0(5) . . ?
C6 C5 C4 117.3(5) . . ?
C6 C5 C10 120.6(5) . . ?
C5 C6 H6 118.8 . . ?
C7 C6 C5 122.4(5) . . ?
C7 C6 H6 118.8 . . ?
C6 C7 C8 118.8(5) . . ?
C6 C7 C11 120.4(5) . . ?
C8 C7 C11 120.8(5) . . ?
C7 C8 H8 119.1 . . ?
C7 C8 C9 121.8(5) . . ?
C9 C8 H8 119.1 . . ?
C4 C9 C12 120.9(4) . . ?
C8 C9 C4 117.1(4) . . ?
C8 C9 C12 121.9(4) . . ?
C5 C10 H10A 109.5 . . ?
C5 C10 H10B 109.5 . . ?
C5 C10 H10C 109.5 . . ?
H10A C10 H10B 109.5 . . ?
H10A C10 H10C 109.5 . . ?
H10B C10 H10C 109.5 . . ?
C7 C11 H11A 109.5 . . ?
C7 C11 H11B 109.5 . . ?
C7 C11 H11C 109.5 . . ?
H11A C11 H11B 109.5 . . ?
H11A C11 H11C 109.5 . . ?
H11B C11 H11C 109.5 . . ?
C9 C12 H12 105.7 . . ?
C13 C12 C9 114.4(4) . . ?
C13 C12 H12 105.7 . . ?
C13 C12 C19 111.9(4) . . ?
C19 C12 C9 112.6(4) . . ?
C19 C12 H12 105.7 . . ?
C14 C13 C12 119.4(5) . . ?
C18 C13 C12 123.3(5) . . ?
C18 C13 C14 117.3(6) . . ?
C13 C14 H14 119.7 . . ?
C15 C14 C13 120.6(7) . . ?
C15 C14 H14 119.7 . . ?
C14 C15 H15 119.5 . . ?
C16 C15 C14 121.0(8) . . ?
C16 C15 H15 119.5 . . ?
C15 C16 H16 120.4 . . ?
C17 C16 C15 119.2(7) . . ?
C17 C16 H16 120.4 . . ?
C16 C17 H17 119.7 . . ?
C16 C17 C18 120.7(7) . . ?
C18 C17 H17 119.7 . . ?
C13 C18 H18 119.4 . . ?
C17 C18 C13 121.1(7) . . ?
C17 C18 H18 119.4 . . ?
C20 C19 C12 123.2(5) . . ?
C20 C19 C24 118.2(6) . . ?
C24 C19 C12 118.5(6) . . ?
C19 C20 H20 119.4 . . ?
C19 C20 C21 121.3(7) . . ?
C21 C20 H20 119.4 . . ?
C20 C21 H21 121.3 . . ?
C22 C21 C20 117.4(8) . . ?
C22 C21 H21 121.3 . . ?
C21 C22 H22 118.8 . . ?
C23 C22 C21 122.5(8) . . ?
C23 C22 H22 118.8 . . ?
C22 C23 H23 120.1 . . ?
C22 C23 C24 119.8(8) . . ?
C24 C23 H23 120.1 . . ?
C19 C24 H24 119.6 . . ?
C23 C24 C19 120.8(8) . . ?
C23 C24 H24 119.6 . . ?
C2 C25 H25A 109.5 . . ?
C2 C25 H25B 109.5 . . ?
C2 C25 H25C 109.5 . . ?
H25A C25 H25B 109.5 . . ?
H25A C25 H25C 109.5 . . ?
H25B C25 H25C 109.5 . . ?
C3 C26 H26A 109.5 . . ?
C3 C26 H26B 109.5 . . ?
C3 C26 H26C 109.5 . . ?
H26A C26 H26B 109.5 . . ?
H26A C26 H26C 109.5 . . ?
H26B C26 H26C 109.5 . . ?
N2 C27 S1 120.2(4) . . ?
N3 C27 S1 117.3(5) . . ?
N3 C27 N2 122.5(6) . . ?
C29 C28 S1 109.5(6) . . ?
C29 C28 C33 120.5(8) . . ?
C33 C28 S1 129.9(8) . . ?
C28 C29 N3 115.7(6) . . ?
C28 C29 C30 119.2(7) . . ?
C30 C29 N3 125.0(7) . . ?
C29 C30 H30 120.3 . . ?
C31 C30 C29 119.4(8) . . ?
C31 C30 H30 120.3 . . ?
C30 C31 H31 119.2 . . ?
C32 C31 C30 121.6(7) . . ?
C32 C31 H31 119.2 . . ?
C31 C32 H32 119.4 . . ?
C31 C32 C33 121.3(10) . . ?
C33 C32 H32 119.4 . . ?
C28 C33 H33 121.0 . . ?
C32 C33 C28 118.0(11) . . ?
C32 C33 H33 121.0 . . ?

loop_
_geom_bond_atom_site_label_1
_geom_bond_atom_site_label_2
_geom_bond_distance
_geom_bond_site_symmetry_2
_geom_bond_publ_flag
Ag1 Cl1 2.8464(18) 5_666 ?
Ag1 Cl1 2.387(2) . ?
Ag1 C1 2.104(6) . ?
Cl1 Ag1 2.8464(18) 5_666 ?
S1 C27 1.708(8) . ?
S1 C28 1.731(7) . ?
N1 C1 1.336(7) . ?
N1 C2 1.399(7) . ?
N1 C4 1.447(6) . ?
N2 C1 1.371(6) . ?
N2 C3 1.408(8) . ?
N2 C27 1.396(7) . ?
N3 C27 1.286(7) . ?
N3 C29 1.394(8) . ?
C2 C3 1.345(8) . ?
C2 C25 1.486(9) . ?
C3 C26 1.481(8) . ?
C4 C5 1.393(7) . ?
C4 C9 1.396(7) . ?
C5 C6 1.385(7) . ?
C5 C10 1.491(8) . ?
C6 H6 0.9300 . ?
C6 C7 1.366(8) . ?
C7 C8 1.388(7) . ?
C7 C11 1.513(7) . ?
C8 H8 0.9300 . ?
C8 C9 1.390(6) . ?
C9 C12 1.536(7) . ?
C10 H10A 0.9600 . ?
C10 H10B 0.9600 . ?
C10 H10C 0.9600 . ?
C11 H11A 0.9600 . ?
C11 H11B 0.9600 . ?
C11 H11C 0.9600 . ?
C12 H12 0.9800 . ?
C12 C13 1.515(7) . ?
C12 C19 1.516(8) . ?
C13 C14 1.381(9) . ?
C13 C18 1.380(8) . ?
C14 H14 0.9300 . ?
C14 C15 1.373(10) . ?
C15 H15 0.9300 . ?
C15 C16 1.355(11) . ?
C16 H16 0.9300 . ?
C16 C17 1.354(11) . ?
C17 H17 0.9300 . ?
C17 C18 1.371(9) . ?
C18 H18 0.9300 . ?
C19 C20 1.355(9) . ?
C19 C24 1.390(8) . ?
C20 H20 0.9300 . ?
C20 C21 1.407(10) . ?
C21 H21 0.9300 . ?
C21 C22 1.372(12) . ?
C22 H22 0.9300 . ?
C22 C23 1.324(12) . ?
C23 H23 0.9300 . ?
C23 C24 1.373(10) . ?
C24 H24 0.9300 . ?
C25 H25A 0.9600 . ?
C25 H25B 0.9600 . ?
C25 H25C 0.9600 . ?
C26 H26A 0.9600 . ?
C26 H26B 0.9600 . ?
C26 H26C 0.9600 . ?
C28 C29 1.357(10) . ?
C28 C33 1.399(13) . ?
C29 C30 1.387(8) . ?
C30 H30 0.9300 . ?
C30 C31 1.361(10) . ?
C31 H31 0.9300 . ?
C31 C32 1.319(13) . ?
C32 H32 0.9300 . ?
C32 C33 1.374(14) . ?
C33 H33 0.9300 . ?

loop_
_geom_torsion_atom_site_label_1
_geom_torsion_atom_site_label_2
_geom_torsion_atom_site_label_3
_geom_torsion_atom_site_label_4
_geom_torsion
_geom_torsion_site_symmetry_1
_geom_torsion_site_symmetry_2
_geom_torsion_site_symmetry_3
_geom_torsion_site_symmetry_4
_geom_torsion_publ_flag
S1 C28 C29 N3 0.0(9) . . . . ?
S1 C28 C29 C30 179.5(5) . . . . ?
S1 C28 C33 C32 -179.7(9) . . . . ?
N1 C2 C3 N2 -2.2(6) . . . . ?
N1 C2 C3 C26 174.5(6) . . . . ?
N1 C4 C5 C6 176.3(5) . . . . ?
N1 C4 C5 C10 -7.0(9) . . . . ?
N1 C4 C9 C8 -176.9(5) . . . . ?
N1 C4 C9 C12 5.5(7) . . . . ?
N3 C29 C30 C31 178.5(6) . . . . ?
C1 N1 C2 C3 1.6(6) . . . . ?
C1 N1 C2 C25 -179.5(5) . . . . ?
C1 N1 C4 C5 104.7(6) . . . . ?
C1 N1 C4 C9 -76.1(6) . . . . ?
C1 N2 C3 C2 2.3(6) . . . . ?
C1 N2 C3 C26 -174.6(6) . . . . ?
C1 N2 C27 S1 26.5(7) . . . . ?
C1 N2 C27 N3 -153.9(5) . . . . ?
C2 N1 C1 Ag1 176.2(4) . . . . ?
C2 N1 C1 N2 -0.1(6) . . . . ?
C2 N1 C4 C5 -77.1(7) . . . . ?
C2 N1 C4 C9 102.0(6) . . . . ?
C3 N2 C1 Ag1 -177.3(4) . . . . ?
C3 N2 C1 N1 -1.3(6) . . . . ?
C3 N2 C27 S1 -152.7(5) . . . . ?
C3 N2 C27 N3 26.8(8) . . . . ?
C4 N1 C1 Ag1 -5.5(7) . . . . ?
C4 N1 C1 N2 178.2(4) . . . . ?
C4 N1 C2 C3 -176.7(5) . . . . ?
C4 N1 C2 C25 2.2(8) . . . . ?
C4 C5 C6 C7 0.4(9) . . . . ?
C4 C9 C12 C13 164.8(5) . . . . ?
C4 C9 C12 C19 -66.0(6) . . . . ?
C5 C4 C9 C8 2.3(8) . . . . ?
C5 C4 C9 C12 -175.3(5) . . . . ?
C5 C6 C7 C8 2.3(9) . . . . ?
C5 C6 C7 C11 -178.8(6) . . . . ?
C6 C7 C8 C9 -2.9(8) . . . . ?
C7 C8 C9 C4 0.7(8) . . . . ?
C7 C8 C9 C12 178.3(5) . . . . ?
C8 C9 C12 C13 -12.7(7) . . . . ?
C8 C9 C12 C19 116.5(5) . . . . ?
C9 C4 C5 C6 -2.8(8) . . . . ?
C9 C4 C5 C10 173.9(6) . . . . ?
C9 C12 C13 C14 -87.6(6) . . . . ?
C9 C12 C13 C18 93.3(6) . . . . ?
C9 C12 C19 C20 -42.2(7) . . . . ?
C9 C12 C19 C24 140.6(5) . . . . ?
C10 C5 C6 C7 -176.3(6) . . . . ?
C11 C7 C8 C9 178.3(5) . . . . ?
C12 C13 C14 C15 -177.7(6) . . . . ?
C12 C13 C18 C17 177.4(5) . . . . ?
C12 C19 C20 C21 -176.9(6) . . . . ?
C12 C19 C24 C23 177.2(6) . . . . ?
C13 C12 C19 C20 88.3(6) . . . . ?
C13 C12 C19 C24 -89.0(6) . . . . ?
C13 C14 C15 C16 0.4(11) . . . . ?
C14 C13 C18 C17 -1.8(8) . . . . ?
C14 C15 C16 C17 -2.0(12) . . . . ?
C15 C16 C17 C18 1.7(11) . . . . ?
C16 C17 C18 C13 0.2(10) . . . . ?
C18 C13 C14 C15 1.5(9) . . . . ?
C19 C12 C13 C14 142.8(5) . . . . ?
C19 C12 C13 C18 -36.3(7) . . . . ?
C19 C20 C21 C22 0.0(10) . . . . ?
C20 C19 C24 C23 -0.2(9) . . . . ?
C20 C21 C22 C23 -0.7(13) . . . . ?
C21 C22 C23 C24 0.9(14) . . . . ?
C22 C23 C24 C19 -0.5(12) . . . . ?
C24 C19 C20 C21 0.4(9) . . . . ?
C25 C2 C3 N2 178.9(6) . . . . ?
C25 C2 C3 C26 -4.4(11) . . . . ?
C27 S1 C28 C29 0.0(7) . . . . ?
C27 S1 C28 C33 177.3(10) . . . . ?
C27 N2 C1 Ag1 3.4(7) . . . . ?
C27 N2 C1 N1 179.4(4) . . . . ?
C27 N2 C3 C2 -178.4(5) . . . . ?
C27 N2 C3 C26 4.7(9) . . . . ?
C27 N3 C29 C28 -0.1(8) . . . . ?
C27 N3 C29 C30 -179.5(6) . . . . ?
C28 S1 C27 N2 179.5(5) . . . . ?
C28 S1 C27 N3 -0.1(6) . . . . ?
C28 C29 C30 C31 -0.9(11) . . . . ?
C29 N3 C27 S1 0.1(6) . . . . ?
C29 N3 C27 N2 -179.5(5) . . . . ?
C29 C28 C33 C32 -2.7(16) . . . . ?
C29 C30 C31 C32 0.8(13) . . . . ?
C30 C31 C32 C33 -1.7(17) . . . . ?
C31 C32 C33 C28 2.6(18) . . . . ?
C33 C28 C29 N3 -177.5(8) . . . . ?
C33 C28 C29 C30 1.9(13) . . . . ?
